data_7114090
loop_
_publ_author_name
'Ogata, Kenichi'
'Kuge, Katsuaki'
'Tatsumi, Kazuyuki'
'Yamamoto, Yasuhiro'

_publ_section_title
;
 One-step synthesis of alkenyl ketone complexes from Cp*RhCl2(PPh3),
 alkyne and H2O in the presence of KPF6
;
_journal_issue 2
_journal_name_full 'Chemical Communications'
_journal_page_first 128
_journal_paper_doi 10.1039/b108953f
_journal_year 2002
_chemical_formula_sum 'C46 H47 F6 O P2 Rh'
_chemical_formula_weight 894.72
_space_group_IT_number 7
_symmetry_cell_setting monoclinic
_symmetry_Int_Tables_number 7
_symmetry_space_group_name_Hall 'P -2yac'
_symmetry_space_group_name_H-M 'P 1 n 1'
_cell_angle_alpha 90
_cell_angle_beta 103.06(4)
_cell_angle_gamma 90
_cell_formula_units_Z 2
_cell_length_a 11.363(8)
_cell_length_b 9.32(1)
_cell_length_c 20.289(7)
_cell_measurement_reflns_used 25
_cell_measurement_temperature 301.2
_cell_measurement_theta_max 12.5
_cell_measurement_theta_min 12.2
_cell_volume 2093(3)
_computing_cell_refinement 'MSC/AFC Diffractometer Control'
_computing_data_collection 'MSC/AFC Diffractometer Control'
_computing_data_reduction 'teXsan Ver. 1.11'
_computing_publication_material 'teXsan Ver. 1.11'
_computing_structure_refinement 'teXsan Ver. 1.10'
_computing_structure_solution 'DIRDIF94 (PATTY)'
_diffrn_measured_fraction_theta_full 0.9992
_diffrn_measured_fraction_theta_max 0.9992
_diffrn_measurement_device_type 'Rigaku AFC5S'
_diffrn_measurement_method \w-2\q
_diffrn_radiation_type 'Mo K\a'
_diffrn_radiation_wavelength 0.7107
_diffrn_reflns_av_R_equivalents 0.041
_diffrn_reflns_limit_h_max 13
_diffrn_reflns_limit_h_min 0
_diffrn_reflns_limit_k_max 11
_diffrn_reflns_limit_k_min 0
_diffrn_reflns_limit_l_max 23
_diffrn_reflns_limit_l_min -24
_diffrn_reflns_number 4145
_diffrn_reflns_theta_full 25.00
_diffrn_reflns_theta_max 25.00
_diffrn_standards_decay_% 0.28
_diffrn_standards_interval_count 200
_diffrn_standards_number 3
_exptl_absorpt_coefficient_mu 0.545
_exptl_absorpt_correction_T_max 0.999
_exptl_absorpt_correction_T_min 0.744
_exptl_absorpt_correction_type psi-scan
_exptl_absorpt_process_details '(North, Phillips & Mathews, 1968)'
_exptl_crystal_colour brown
_exptl_crystal_density_diffrn 1.419
_exptl_crystal_density_method 'not measured'
_exptl_crystal_description prismatic
_exptl_crystal_size_max 0.600
_exptl_crystal_size_mid 0.500
_exptl_crystal_size_min 0.300
_refine_diff_density_max 0.98
_refine_diff_density_min -1.04
_refine_ls_abs_structure_Flack 0.17(6)
_refine_ls_extinction_method none
_refine_ls_goodness_of_fit_ref 2.336
_refine_ls_hydrogen_treatment noref
_refine_ls_number_parameters 476
_refine_ls_number_reflns 3676
_refine_ls_R_factor_gt 0.0596
_refine_ls_shift/su_max 0.0566
_refine_ls_structure_factor_coef Fsqd
_refine_ls_weighting_details 'w = 1/[\s^2^(Fo^2^) + (0.05000(Max(Fo^2^,0) + 2Fc^2^)/3)^2^]'
_refine_ls_weighting_scheme calc
_refine_ls_wR_factor_ref 0.1803
_reflns_number_gt 3285
_reflns_number_total 3690
_reflns_threshold_expression F^2^>2.0\s(F^2^)
_cod_data_source_file b108953f.txt
_cod_data_source_block afc5s.xtl_master_file
_cod_original_cell_volume 2093(2)
_cod_original_formula_sum 'C46 H47 F6 O P2 Rh '
_cod_database_code 7114090

loop_
_symmetry_equiv_pos_as_xyz
x,y,z
1/2+x,-y,1/2+z

loop_
_atom_site_label
_atom_site_type_symbol
_atom_site_fract_x
_atom_site_fract_y
_atom_site_fract_z
_atom_site_U_iso_or_equiv
_atom_site_adp_type
_atom_site_occupancy
_atom_site_calc_flag
Rh Rh 0.0123(1) -0.01999(4) -0.00359(8) 0.02780(10) Uani 1.00 d
P(1) P 0.0564(2) -0.1171(2) 0.1056(1) 0.0311(4) Uani 1.00 d
P(2) P 0.6102(3) 0.1796(3) 0.2050(2) 0.0758(9) Uani 1.00 d
F(1) F 0.474(2) 0.192(2) 0.1882(8) 0.237(6) Uiso 1.00 d
F(2) F 0.582(1) 0.059(2) 0.1501(8) 0.198(5) Uiso 1.00 d
F(3) F 0.594(2) 0.096(2) 0.2627(8) 0.250(7) Uiso 1.00 d
F(4) F 0.602(1) 0.281(1) 0.1420(6) 0.171(4) Uiso 1.00 d
F(5) F 0.610(1) 0.328(2) 0.2465(8) 0.219(6) Uiso 1.00 d
F(6) F 0.745(1) 0.191(2) 0.2129(7) 0.235(7) Uiso 1.00 d
O(1) O 0.2001(5) 0.0017(5) 0.0079(3) 0.042(1) Uani 1.00 d
C(1) C -0.1208(7) 0.1595(8) 0.0067(4) 0.040(2) Uani 1.00 d
C(2) C -0.0210(7) 0.2153(7) -0.0202(4) 0.041(2) Uani 1.00 d
C(3) C -0.0250(7) 0.1406(7) -0.0837(4) 0.038(2) Uani 1.00 d
C(4) C -0.1208(7) 0.0445(8) -0.0963(4) 0.043(2) Uani 1.00 d
C(5) C -0.1772(7) 0.0489(8) -0.0406(4) 0.042(2) Uani 1.00 d
C(6) C -0.1618(9) 0.217(1) 0.0661(4) 0.059(3) Uani 1.00 d
C(7) C 0.0622(8) 0.3303(8) 0.0055(4) 0.053(2) Uani 1.00 d
C(8) C 0.0608(8) 0.173(1) -0.1276(5) 0.059(3) Uani 1.00 d
C(9) C -0.1622(9) -0.0380(10) -0.1586(5) 0.061(3) Uani 1.00 d
C(10) C -0.2957(8) -0.021(1) -0.0388(6) 0.065(3) Uani 1.00 d
C(11) C 0.0475(7) -0.2042(7) -0.0467(4) 0.042(2) Uani 1.00 d
C(12) C -0.0357(7) -0.3172(7) -0.0765(4) 0.041(2) Uani 1.00 d
C(13) C -0.0327(9) -0.3867(8) -0.1359(4) 0.056(2) Uani 1.00 d
C(14) C -0.117(1) -0.4930(9) -0.1625(5) 0.060(2) Uani 1.00 d
C(15) C -0.2047(9) -0.5353(8) -0.1317(5) 0.058(2) Uani 1.00 d
C(16) C -0.2107(9) -0.4664(9) -0.0708(5) 0.055(2) Uani 1.00 d
C(17) C -0.1295(7) -0.3592(8) -0.0444(4) 0.049(2) Uani 1.00 d
C(18) C -0.2904(9) -0.648(1) -0.1623(6) 0.073(3) Uani 1.00 d
C(19) C 0.1688(7) -0.2066(9) -0.0541(4) 0.048(2) Uani 1.00 d
C(20) C 0.2417(7) -0.0927(9) -0.0254(4) 0.047(2) Uani 1.00 d
C(21) C 0.3710(8) -0.071(1) -0.0308(6) 0.073(3) Uani 1.00 d
C(22) C 0.3919(7) 0.075(1) -0.0560(5) 0.058(2) Uani 1.00 d
C(23) C 0.4243(9) 0.182(1) -0.0117(5) 0.073(3) Uani 1.00 d
C(24) C 0.428(1) 0.327(1) -0.0360(7) 0.092(3) Uani 1.00 d
C(25) C 0.406(1) 0.356(1) -0.1040(7) 0.090(3) Uani 1.00 d
C(26) C 0.3753(9) 0.247(1) -0.1476(5) 0.072(3) Uani 1.00 d
C(27) C 0.3679(8) 0.103(1) -0.1263(5) 0.067(2) Uani 1.00 d
C(28) C 0.407(2) 0.506(1) -0.131(1) 0.141(6) Uani 1.00 d
C(29) C -0.0546(6) -0.2344(8) 0.1318(4) 0.035(2) Uani 1.00 d
C(30) C -0.1737(7) -0.1860(9) 0.1185(5) 0.054(2) Uani 1.00 d
C(31) C -0.2633(8) -0.269(1) 0.1328(6) 0.065(3) Uani 1.00 d
C(32) C -0.2350(9) -0.404(1) 0.1632(6) 0.070(3) Uani 1.00 d
C(33) C -0.1217(8) -0.4517(9) 0.1751(5) 0.056(2) Uani 1.00 d
C(34) C -0.0285(7) -0.3634(8) 0.1607(5) 0.048(2) Uani 1.00 d
C(35) C 0.1976(6) -0.2180(8) 0.1249(4) 0.034(2) Uani 1.00 d
C(36) C 0.1989(7) -0.3543(8) 0.0943(4) 0.046(2) Uani 1.00 d
C(37) C 0.3063(8) -0.4331(9) 0.1070(5) 0.054(2) Uani 1.00 d
C(38) C 0.4085(7) -0.3810(10) 0.1471(5) 0.060(2) Uani 1.00 d
C(39) C 0.4074(7) -0.249(1) 0.1777(5) 0.056(2) Uani 1.00 d
C(40) C 0.3043(7) -0.1685(8) 0.1653(4) 0.043(2) Uani 1.00 d
C(41) C 0.0813(7) 0.0290(8) 0.1683(4) 0.039(2) Uani 1.00 d
C(42) C 0.0195(7) 0.0401(9) 0.2185(4) 0.048(2) Uani 1.00 d
C(43) C 0.0327(8) 0.158(1) 0.2606(5) 0.059(2) Uani 1.00 d
C(44) C 0.1123(9) 0.2671(10) 0.2516(5) 0.061(2) Uani 1.00 d
C(45) C 0.1740(8) 0.2549(9) 0.2033(5) 0.056(2) Uani 1.00 d
C(46) C 0.1591(7) 0.1380(8) 0.1590(4) 0.043(2) Uani 1.00 d
H(1) H -0.1001 0.2136 0.1065 0.0707 Uiso 1.00 calc
H(2) H -0.1890 0.3156 0.0592 0.0707 Uiso 1.00 calc
H(3) H -0.2307 0.1633 0.0747 0.0707 Uiso 1.00 calc
H(4) H 0.1388 0.2956 0.0127 0.0640 Uiso 1.00 calc
H(5) H 0.0469 0.4069 -0.0257 0.0640 Uiso 1.00 calc
H(6) H 0.0447 0.3643 0.0479 0.0640 Uiso 1.00 calc
H(7) H 0.0947 0.0873 -0.1373 0.0651 Uiso 1.00 calc
H(8) H 0.0101 0.2113 -0.1698 0.0651 Uiso 1.00 calc
H(9) H 0.1139 0.2407 -0.1071 0.0651 Uiso 1.00 calc
H(10) H -0.2345 -0.0924 -0.1542 0.0798 Uiso 1.00 calc
H(11) H -0.1883 0.0276 -0.1950 0.0798 Uiso 1.00 calc
H(12) H -0.1033 -0.0976 -0.1645 0.0798 Uiso 1.00 calc
H(13) H -0.3165 -0.0019 0.0055 0.0786 Uiso 1.00 calc
H(14) H -0.3606 0.0205 -0.0719 0.0786 Uiso 1.00 calc
H(15) H -0.2938 -0.1197 -0.0442 0.0786 Uiso 1.00 calc
H(16) H 0.0234 -0.3622 -0.1586 0.0656 Uiso 1.00 calc
H(17) H -0.1162 -0.5367 -0.2031 0.0731 Uiso 1.00 calc
H(18) H -0.2762 -0.4922 -0.0462 0.0660 Uiso 1.00 calc
H(19) H -0.1392 -0.3115 -0.0019 0.0560 Uiso 1.00 calc
H(20) H -0.3506 -0.6626 -0.1309 0.0949 Uiso 1.00 calc
H(21) H -0.3413 -0.6171 -0.2031 0.0949 Uiso 1.00 calc
H(22) H -0.2556 -0.7342 -0.1645 0.0949 Uiso 1.00 calc
H(23) H 0.1915 -0.2803 -0.0794 0.0563 Uiso 1.00 calc
H(24) H 0.4178 -0.0901 0.0133 0.0906 Uiso 1.00 calc
H(25) H 0.3835 -0.1437 -0.0609 0.0906 Uiso 1.00 calc
H(26) H 0.4433 0.1652 0.0375 0.0903 Uiso 1.00 calc
H(27) H 0.4483 0.4015 -0.0050 0.1114 Uiso 1.00 calc
H(28) H 0.3539 0.2618 -0.1935 0.0966 Uiso 1.00 calc
H(29) H 0.3460 0.0321 -0.1566 0.0846 Uiso 1.00 calc
H(30) H 0.4247 0.5674 -0.0921 0.1802 Uiso 1.00 calc
H(31) H 0.4598 0.5123 -0.1572 0.1802 Uiso 1.00 calc
H(32) H 0.3248 0.5307 -0.1557 0.1802 Uiso 1.00 calc
H(33) H -0.1962 -0.0944 0.0998 0.0624 Uiso 1.00 calc
H(34) H -0.3500 -0.2301 0.1262 0.0800 Uiso 1.00 calc
H(35) H -0.3009 -0.4615 0.1772 0.0828 Uiso 1.00 calc
H(36) H -0.1056 -0.5449 0.1956 0.0684 Uiso 1.00 calc
H(37) H 0.0480 -0.3994 0.1702 0.0597 Uiso 1.00 calc
H(38) H 0.1238 -0.3872 0.0650 0.0607 Uiso 1.00 calc
H(39) H 0.3033 -0.5254 0.0870 0.0651 Uiso 1.00 calc
H(40) H 0.4765 -0.4361 0.1569 0.0709 Uiso 1.00 calc
H(41) H 0.4778 -0.2168 0.2056 0.0679 Uiso 1.00 calc
H(42) H 0.3000 -0.0765 0.1876 0.0539 Uiso 1.00 calc
H(43) H -0.0406 -0.0327 0.2254 0.0576 Uiso 1.00 calc
H(44) H -0.0147 0.1681 0.2969 0.0712 Uiso 1.00 calc
H(45) H 0.1186 0.3481 0.2814 0.0763 Uiso 1.00 calc
H(46) H 0.2264 0.3292 0.1992 0.0667 Uiso 1.00 calc
H(47) H 0.2000 0.1332 0.1252 0.0553 Uiso 1.00 calc

loop_
_atom_site_aniso_label
_atom_site_aniso_U_11
_atom_site_aniso_U_22
_atom_site_aniso_U_33
_atom_site_aniso_U_12
_atom_site_aniso_U_13
_atom_site_aniso_U_23
Rh 0.0243(2) 0.0257(2) 0.0339(2) 0.0017(3) 0.0075(1) -0.0004(4)
P(1) 0.0273(8) 0.0290(9) 0.0377(9) -0.0006(7) 0.0090(7) 0.0007(7)
P(2) 0.076(2) 0.085(2) 0.080(2) -0.009(1) 0.045(1) 0.004(2)
O(1) 0.030(2) 0.038(3) 0.057(3) -0.001(2) 0.010(2) 0.004(2)
C(1) 0.051(4) 0.038(3) 0.035(3) 0.027(2) 0.019(3) 0.007(2)
C(2) 0.066(4) 0.027(2) 0.036(3) 0.009(3) 0.025(3) 0.010(2)
C(3) 0.048(4) 0.030(3) 0.034(3) 0.010(3) 0.008(3) 0.003(2)
C(4) 0.033(3) 0.045(4) 0.042(3) 0.013(2) -0.009(2) -0.003(3)
C(5) 0.029(2) 0.038(4) 0.057(4) 0.011(2) 0.006(3) 0.004(3)
C(6) 0.083(6) 0.073(6) 0.031(4) 0.029(5) 0.033(4) 0.001(4)
C(7) 0.076(6) 0.035(4) 0.046(5) -0.002(3) 0.011(4) 0.004(3)
C(8) 0.057(5) 0.067(5) 0.064(5) 0.014(4) 0.039(4) 0.026(4)
C(9) 0.068(6) 0.059(5) 0.043(4) 0.019(4) -0.016(4) -0.009(4)
C(10) 0.027(3) 0.068(6) 0.096(7) 0.002(3) 0.008(4) 0.018(5)
C(11) 0.042(3) 0.026(3) 0.056(5) 0.010(2) 0.011(3) -0.004(3)
C(12) 0.053(4) 0.021(3) 0.050(4) 0.009(2) 0.011(3) 0.004(3)
C(13) 0.092(6) 0.028(4) 0.053(4) 0.016(3) 0.027(4) 0.002(3)
C(14) 0.086(6) 0.045(4) 0.042(4) 0.018(3) -0.003(4) -0.012(4)
C(15) 0.074(5) 0.026(4) 0.062(5) 0.014(3) -0.012(4) 0.001(3)
C(16) 0.057(5) 0.041(4) 0.061(5) 0.001(3) 0.004(4) 0.001(3)
C(17) 0.049(4) 0.036(4) 0.063(5) 0.008(3) 0.019(3) 0.000(3)
C(18) 0.065(6) 0.052(5) 0.082(7) -0.004(4) -0.027(5) -0.005(5)
C(19) 0.052(3) 0.054(4) 0.052(4) 0.010(3) 0.039(3) 0.003(3)
C(20) 0.043(3) 0.047(4) 0.060(5) 0.019(3) 0.028(3) 0.014(3)
C(21) 0.041(4) 0.074(5) 0.113(8) 0.017(4) 0.037(5) 0.019(6)
C(22) 0.026(4) 0.077(4) 0.074(4) 0.004(4) 0.019(4) 0.005(4)
C(23) 0.050(5) 0.102(6) 0.070(6) -0.025(5) 0.024(5) -0.016(4)
C(24) 0.088(7) 0.093(6) 0.107(6) -0.021(6) 0.046(6) -0.027(6)
C(25) 0.101(7) 0.079(5) 0.113(6) -0.010(6) 0.071(6) -0.004(4)
C(26) 0.074(6) 0.090(5) 0.066(6) 0.013(5) 0.045(4) 0.020(4)
C(27) 0.046(5) 0.081(5) 0.074(4) 0.001(5) 0.018(5) -0.001(5)
C(28) 0.17(1) 0.076(7) 0.22(2) -0.001(8) 0.12(1) 0.030(8)
C(29) 0.033(3) 0.038(3) 0.039(4) -0.010(2) 0.017(3) -0.002(3)
C(30) 0.038(3) 0.056(5) 0.069(6) 0.006(3) 0.014(4) 0.009(4)
C(31) 0.042(4) 0.065(5) 0.094(7) -0.005(4) 0.026(4) 0.010(5)
C(32) 0.054(4) 0.059(5) 0.104(8) -0.016(4) 0.034(5) 0.007(5)
C(33) 0.057(4) 0.036(4) 0.078(6) -0.015(3) 0.024(4) 0.009(4)
C(34) 0.045(4) 0.039(3) 0.067(5) 0.003(3) 0.027(4) 0.013(3)
C(35) 0.031(2) 0.040(3) 0.033(4) 0.008(2) 0.008(3) 0.007(3)
C(36) 0.036(4) 0.041(4) 0.058(5) 0.001(3) 0.005(4) -0.008(3)
C(37) 0.044(3) 0.039(4) 0.081(6) 0.010(3) 0.022(3) 0.004(4)
C(38) 0.033(4) 0.065(5) 0.084(6) 0.018(3) 0.019(3) 0.011(4)
C(39) 0.029(4) 0.073(5) 0.060(5) -0.002(3) -0.003(4) 0.003(4)
C(40) 0.042(3) 0.043(4) 0.042(4) -0.004(3) 0.007(3) -0.008(3)
C(41) 0.039(4) 0.032(3) 0.039(3) 0.007(3) -0.003(3) -0.003(2)
C(42) 0.041(4) 0.056(4) 0.049(4) -0.005(4) 0.011(3) -0.001(3)
C(43) 0.044(4) 0.077(5) 0.055(5) 0.011(3) 0.010(4) -0.032(4)
C(44) 0.070(6) 0.049(4) 0.052(5) 0.015(3) -0.015(4) -0.015(4)
C(45) 0.064(6) 0.031(4) 0.064(5) 0.000(4) -0.005(4) -0.003(3)
C(46) 0.046(4) 0.042(4) 0.040(4) -0.005(3) 0.004(3) 0.002(3)

loop_
_atom_type_symbol
_atom_type_description
_atom_type_scat_dispersion_real
_atom_type_scat_dispersion_imag
_atom_type_scat_source
C C 0.003 0.002
;International Tables for Crystallography
(1992, Vol. C, Tables 4.2.6.8 and 6.1.1.1)
;
H H 0.000 0.000
;International Tables for Crystallography
(1992, Vol. C, Table 6.1.1.2)
;
O O 0.011 0.006
;International Tables for Crystallography
(1992, Vol. C, Tables 4.2.6.8 and 6.1.1.1)
;
P P 0.102 0.094
;International Tables for Crystallography
(1992, Vol. C, Tables 4.2.6.8 and 6.1.1.1)
;
F F 0.017 0.010
;International Tables for Crystallography
(1992, Vol. C, Tables 4.2.6.8 and 6.1.1.1)
;
Rh Rh -1.118 0.919
;International Tables for Crystallography
(1992, Vol. C, Tables 4.2.6.8 and 6.1.1.1)
;

loop_
_geom_angle_atom_site_label_1
_geom_angle_atom_site_label_2
_geom_angle_atom_site_label_3
_geom_angle
_geom_angle_site_symmetry_3
_geom_angle_publ_flag
P(1) Rh O(1) 86.4(2) 0_555 yes
P(1) Rh C(1) 101.6(3) 0_555 yes
P(1) Rh C(2) 121.0(3) 0_555 yes
P(1) Rh C(3) 159.3(3) 0_555 yes
P(1) Rh C(4) 150.3(4) 0_555 yes
P(1) Rh C(5) 114.7(4) 0_555 yes
P(1) Rh C(11) 93.5(4) 0_555 yes
O(1) Rh C(1) 126.4(4) 0_555 yes
O(1) Rh C(2) 93.2(4) 0_555 yes
O(1) Rh C(3) 92.2(4) 0_555 yes
O(1) Rh C(4) 123.3(4) 0_555 yes
O(1) Rh C(5) 153.7(4) 0_555 yes
O(1) Rh C(11) 80.4(4) 0_555 yes
C(1) Rh C(2) 37.6(4) 0_555 yes
C(1) Rh C(3) 63.0(4) 0_555 yes
C(1) Rh C(4) 62.7(4) 0_555 yes
C(1) Rh C(5) 37.6(4) 0_555 yes
C(1) Rh C(11) 149.6(5) 0_555 yes
C(2) Rh C(3) 38.4(4) 0_555 yes
C(2) Rh C(4) 63.0(4) 0_555 yes
C(2) Rh C(5) 62.9(5) 0_555 yes
C(2) Rh C(11) 144.7(5) 0_555 yes
C(3) Rh C(4) 36.8(4) 0_555 yes
C(3) Rh C(5) 62.4(5) 0_555 yes
C(3) Rh C(11) 106.7(5) 0_555 yes
C(4) Rh C(5) 37.4(5) 0_555 yes
C(4) Rh C(11) 91.6(5) 0_555 yes
C(5) Rh C(11) 112.0(5) 0_555 yes
Rh P(1) C(29) 119.4(4) 0_555 yes
Rh P(1) C(35) 113.1(4) 0_555 yes
Rh P(1) C(41) 109.6(4) 0_555 yes
C(29) P(1) C(35) 105.0(5) 0_555 yes
C(29) P(1) C(41) 104.4(5) 0_555 yes
C(35) P(1) C(41) 104.0(5) 0_555 yes
F(1) P(2) F(2) 81(1) 0_555 yes
F(1) P(2) F(3) 85(1) 0_555 yes
F(1) P(2) F(4) 84(1) 0_555 yes
F(1) P(2) F(5) 85(1) 0_555 yes
F(1) P(2) F(6) 169(1) 0_555 yes
F(2) P(2) F(3) 98(1) 0_555 yes
F(2) P(2) F(4) 83(1) 0_555 yes
F(2) P(2) F(5) 163(1) 0_555 yes
F(2) P(2) F(6) 99(1) 0_555 yes
F(3) P(2) F(4) 169(1) 0_555 yes
F(3) P(2) F(5) 91(1) 0_555 yes
F(3) P(2) F(6) 105(1) 0_555 yes
F(4) P(2) F(5) 84(1) 0_555 yes
F(4) P(2) F(6) 85(1) 0_555 yes
F(5) P(2) F(6) 90(1) 0_555 yes
Rh O(1) C(20) 111.6(8) 0_555 yes
Rh C(1) C(2) 69.1(6) 0_555 yes
Rh C(1) C(5) 68.0(6) 0_555 yes
Rh C(1) C(6) 131.9(8) 0_555 yes
C(2) C(1) C(5) 105.6(10) 0_555 yes
C(2) C(1) C(6) 125(1) 0_555 yes
C(5) C(1) C(6) 128(1) 0_555 yes
Rh C(2) C(1) 73.4(6) 0_555 yes
Rh C(2) C(3) 68.6(6) 0_555 yes
Rh C(2) C(7) 126.6(8) 0_555 yes
C(1) C(2) C(3) 106.8(10) 0_555 yes
C(1) C(2) C(7) 128(1) 0_555 yes
C(3) C(2) C(7) 124(1) 0_555 yes
Rh C(3) C(2) 73.0(6) 0_555 yes
Rh C(3) C(4) 72.9(7) 0_555 yes
Rh C(3) C(8) 122.7(8) 0_555 yes
C(2) C(3) C(4) 109(1) 0_555 yes
C(2) C(3) C(8) 122(1) 0_555 yes
C(4) C(3) C(8) 127(1) 0_555 yes
Rh C(4) C(3) 70.2(6) 0_555 yes
Rh C(4) C(5) 71.1(7) 0_555 yes
Rh C(4) C(9) 128.0(8) 0_555 yes
C(3) C(4) C(5) 108(1) 0_555 yes
C(3) C(4) C(9) 125(1) 0_555 yes
C(5) C(4) C(9) 125(1) 0_555 yes
Rh C(5) C(1) 74.4(6) 0_555 yes
Rh C(5) C(4) 71.5(6) 0_555 yes
Rh C(5) C(10) 132.4(9) 0_555 yes
C(1) C(5) C(4) 109(1) 0_555 yes
C(1) C(5) C(10) 123(1) 0_555 yes
C(4) C(5) C(10) 125(1) 0_555 yes
Rh C(11) C(12) 128.8(8) 0_555 yes
Rh C(11) C(19) 110.7(8) 0_555 yes
C(12) C(11) C(19) 120(1) 0_555 yes
C(11) C(12) C(13) 124(1) 0_555 yes
C(11) C(12) C(17) 119(1) 0_555 yes
C(13) C(12) C(17) 116(1) 0_555 yes
C(12) C(13) C(14) 121(1) 0_555 yes
C(13) C(14) C(15) 122(1) 0_555 yes
C(14) C(15) C(16) 117(1) 0_555 yes
C(14) C(15) C(18) 120(1) 0_555 yes
C(16) C(15) C(18) 122(1) 0_555 yes
C(15) C(16) C(17) 120(1) 0_555 yes
C(12) C(17) C(16) 121(1) 0_555 yes
C(11) C(19) C(20) 116(1) 0_555 yes
O(1) C(20) C(19) 119(1) 0_555 yes
O(1) C(20) C(21) 115(1) 0_555 yes
C(19) C(20) C(21) 124(1) 0_555 yes
C(20) C(21) C(22) 112(1) 0_555 yes
C(21) C(22) C(23) 119(1) 0_555 yes
C(21) C(22) C(27) 120(1) 0_555 yes
C(23) C(22) C(27) 120(1) 0_555 yes
C(22) C(23) C(24) 119(1) 0_555 yes
C(23) C(24) C(25) 120(1) 0_555 yes
C(24) C(25) C(26) 118(1) 0_555 yes
C(24) C(25) C(28) 122(2) 0_555 yes
C(26) C(25) C(28) 119(2) 0_555 yes
C(25) C(26) C(27) 122(1) 0_555 yes
C(22) C(27) C(26) 118(1) 0_555 yes
P(1) C(29) C(30) 116.8(9) 0_555 yes
P(1) C(29) C(34) 124.1(9) 0_555 yes
C(30) C(29) C(34) 118(1) 0_555 yes
C(29) C(30) C(31) 120(1) 0_555 yes
C(30) C(31) C(32) 119(1) 0_555 yes
C(31) C(32) C(33) 119(1) 0_555 yes
C(32) C(33) C(34) 120(1) 0_555 yes
C(29) C(34) C(33) 120(1) 0_555 yes
P(1) C(35) C(36) 117.7(8) 0_555 yes
P(1) C(35) C(40) 124.5(9) 0_555 yes
C(36) C(35) C(40) 117.7(10) 0_555 yes
C(35) C(36) C(37) 119(1) 0_555 yes
C(36) C(37) C(38) 121(1) 0_555 yes
C(37) C(38) C(39) 119(1) 0_555 yes
C(38) C(39) C(40) 120(1) 0_555 yes
C(35) C(40) C(39) 121(1) 0_555 yes
P(1) C(41) C(42) 123.2(9) 0_555 yes
P(1) C(41) C(46) 116.8(9) 0_555 yes
C(42) C(41) C(46) 119(1) 0_555 yes
C(41) C(42) C(43) 121(1) 0_555 yes
C(42) C(43) C(44) 118(1) 0_555 yes
C(43) C(44) C(45) 119(1) 0_555 yes
C(44) C(45) C(46) 122(1) 0_555 yes
C(41) C(46) C(45) 118(1) 0_555 yes

loop_
_geom_bond_atom_site_label_1
_geom_bond_atom_site_label_2
_geom_bond_distance
_geom_bond_publ_flag
Rh P(1) 2.339(3) yes
Rh O(1) 2.102(8) yes
Rh C(1) 2.30(1) yes
Rh C(2) 2.24(1) yes
Rh C(3) 2.18(1) yes
Rh C(4) 2.21(1) yes
Rh C(5) 2.21(1) yes
Rh C(11) 2.01(1) yes
P(1) C(29) 1.84(1) yes
P(1) C(35) 1.82(1) yes
P(1) C(41) 1.84(1) yes
P(2) F(1) 1.51(3) yes
P(2) F(2) 1.56(2) yes
P(2) F(3) 1.45(3) yes
P(2) F(4) 1.58(2) yes
P(2) F(5) 1.62(2) yes
P(2) F(6) 1.51(2) yes
O(1) C(20) 1.26(1) yes
C(1) C(2) 1.46(2) yes
C(1) C(5) 1.45(2) yes
C(1) C(6) 1.49(2) yes
C(2) C(3) 1.46(2) yes
C(2) C(7) 1.45(2) yes
C(3) C(4) 1.39(2) yes
C(3) C(8) 1.49(2) yes
C(4) C(5) 1.42(2) yes
C(4) C(9) 1.46(2) yes
C(5) C(10) 1.51(2) yes
C(11) C(12) 1.45(2) yes
C(11) C(19) 1.42(2) yes
C(12) C(13) 1.38(2) yes
C(12) C(17) 1.42(2) yes
C(13) C(14) 1.40(2) yes
C(14) C(15) 1.35(2) yes
C(15) C(16) 1.41(2) yes
C(15) C(18) 1.47(2) yes
C(16) C(17) 1.38(2) yes
C(19) C(20) 1.39(2) yes
C(20) C(21) 1.51(2) yes
C(21) C(22) 1.50(2) yes
C(22) C(23) 1.34(2) yes
C(22) C(27) 1.42(2) yes
C(23) C(24) 1.44(3) yes
C(24) C(25) 1.37(3) yes
C(25) C(26) 1.34(2) yes
C(25) C(28) 1.51(3) yes
C(26) C(27) 1.41(2) yes
C(29) C(30) 1.39(2) yes
C(29) C(34) 1.34(2) yes
C(30) C(31) 1.36(2) yes
C(31) C(32) 1.41(2) yes
C(32) C(33) 1.33(2) yes
C(33) C(34) 1.42(2) yes
C(35) C(36) 1.42(2) yes
C(35) C(40) 1.38(2) yes
C(36) C(37) 1.40(2) yes
C(37) C(38) 1.35(2) yes
C(38) C(39) 1.38(2) yes
C(39) C(40) 1.37(2) yes
C(41) C(42) 1.37(2) yes
C(41) C(46) 1.39(2) yes
C(42) C(43) 1.38(2) yes
C(43) C(44) 1.40(2) yes
C(44) C(45) 1.33(2) yes
C(45) C(46) 1.40(2) yes

loop_
_geom_contact_atom_site_label_1
_geom_contact_atom_site_label_2
_geom_contact_distance
_geom_contact_site_symmetry_2
F(1) C(46) 3.53(3) .
F(1) C(45) 3.55(3) .
F(2) C(23) 3.56(3) .
F(2) C(31) 3.58(3) 1_655
F(3) C(8) 3.43(3) 2_555
F(4) C(6) 3.43(2) 1_655
F(4) C(23) 3.44(2) .
F(4) C(32) 3.44(2) 1_665
F(5) C(13) 3.22(3) 2_555
F(6) C(43) 3.21(3) 1_655
F(6) C(6) 3.39(3) 1_655
F(6) C(42) 3.40(3) 1_655
C(2) C(15) 3.57(2) 1_565
C(4) C(18) 3.54(2) 1_565
C(9) C(44) 3.51(2) 2_454

loop_
_geom_torsion_atom_site_label_1
_geom_torsion_atom_site_label_2
_geom_torsion_atom_site_label_3
_geom_torsion_atom_site_label_4
_geom_torsion
_geom_torsion_site_symmetry_1
_geom_torsion_site_symmetry_2
_geom_torsion_site_symmetry_3
_geom_torsion_site_symmetry_4
_geom_torsion_publ_flag
Rh P(1) C(29) C(30) -47(1) 0_555 18_1 5_555 55_5 yes
Rh P(1) C(29) C(34) 130.0(10) 0_555 18_1 5_555 55_5 yes
Rh P(1) C(35) C(36) -73.7(10) 0_555 18_1 5_555 55_5 yes
Rh P(1) C(35) C(40) 103.9(10) 0_555 18_1 5_555 55_5 yes
Rh P(1) C(41) C(42) 125.5(10) 0_555 18_1 5_555 55_5 yes
Rh P(1) C(41) C(46) -48.6(10) 0_555 18_1 5_555 55_5 yes
Rh O(1) C(20) C(19) -10(1) 0_555 18_1 5_555 55_5 yes
Rh O(1) C(20) C(21) 169.6(9) 0_555 18_1 5_555 55_5 yes
Rh C(1) C(2) C(3) 60.8(7) 0_555 18_1 5_555 55_5 yes
Rh C(1) C(2) C(7) -124(1) 0_555 18_1 5_555 55_5 yes
Rh C(1) C(5) C(4) -63.3(8) 0_555 18_1 5_555 55_5 yes
Rh C(1) C(5) C(10) 130(1) 0_555 18_1 5_555 55_5 yes
Rh C(2) C(1) C(5) -58.4(7) 0_555 18_1 5_555 55_5 yes
Rh C(2) C(1) C(6) 127(1) 0_555 18_1 5_555 55_5 yes
Rh C(2) C(3) C(4) 64.1(8) 0_555 18_1 5_555 55_5 yes
Rh C(2) C(3) C(8) -118(1) 0_555 18_1 5_555 55_5 yes
Rh C(3) C(2) C(1) -64.0(7) 0_555 18_1 5_555 55_5 yes
Rh C(3) C(2) C(7) 120(1) 0_555 18_1 5_555 55_5 yes
Rh C(3) C(4) C(5) 61.4(8) 0_555 18_1 5_555 55_5 yes
Rh C(3) C(4) C(9) -123(1) 0_555 18_1 5_555 55_5 yes
Rh C(4) C(3) C(2) -64.2(7) 0_555 18_1 5_555 55_5 yes
Rh C(4) C(3) C(8) 118(1) 0_555 18_1 5_555 55_5 yes
Rh C(4) C(5) C(1) 65.2(8) 0_555 18_1 5_555 55_5 yes
Rh C(4) C(5) C(10) -129(1) 0_555 18_1 5_555 55_5 yes
Rh C(5) C(1) C(2) 59.1(7) 0_555 18_1 5_555 55_5 yes
Rh C(5) C(1) C(6) -126(1) 0_555 18_1 5_555 55_5 yes
Rh C(5) C(4) C(3) -60.8(8) 0_555 18_1 5_555 55_5 yes
Rh C(5) C(4) C(9) 123(1) 0_555 18_1 5_555 55_5 yes
Rh C(11) C(12) C(13) 137(1) 0_555 18_1 5_555 55_5 yes
Rh C(11) C(12) C(17) -40(1) 0_555 18_1 5_555 55_5 yes
Rh C(11) C(19) C(20) 6(1) 0_555 18_1 5_555 55_5 yes
P(1) Rh O(1) C(20) 104.5(8) 0_555 18_1 5_555 55_5 yes
P(1) Rh C(1) C(2) 126.5(6) 0_555 18_1 5_555 55_5 yes
P(1) Rh C(1) C(5) -115.7(7) 0_555 18_1 5_555 55_5 yes
P(1) Rh C(1) C(6) 6(1) 0_555 18_1 5_555 55_5 yes
P(1) Rh C(2) C(1) -66.6(7) 0_555 18_1 5_555 55_5 yes
P(1) Rh C(2) C(3) 177.2(6) 0_555 18_1 5_555 55_5 yes
P(1) Rh C(2) C(7) 59(1) 0_555 18_1 5_555 55_5 yes
P(1) Rh C(3) C(2) -6(1) 0_555 18_1 5_555 55_5 yes
P(1) Rh C(3) C(4) -124.3(9) 0_555 18_1 5_555 55_5 yes
P(1) Rh C(3) C(8) 111(1) 0_555 18_1 5_555 55_5 yes
P(1) Rh C(4) C(3) 144.0(6) 0_555 18_1 5_555 55_5 yes
P(1) Rh C(4) C(5) 25(1) 0_555 18_1 5_555 55_5 yes
P(1) Rh C(4) C(9) -95(1) 0_555 18_1 5_555 55_5 yes
P(1) Rh C(5) C(1) 76.4(7) 0_555 18_1 5_555 55_5 yes
P(1) Rh C(5) C(4) -166.2(6) 0_555 18_1 5_555 55_5 yes
P(1) Rh C(5) C(10) -45(1) 0_555 18_1 5_555 55_5 yes
P(1) Rh C(11) C(12) 94(1) 0_555 18_1 5_555 55_5 yes
P(1) Rh C(11) C(19) -94.2(9) 0_555 18_1 5_555 55_5 yes
P(1) C(29) C(30) C(31) 176(1) 0_555 18_1 5_555 55_5 yes
P(1) C(29) C(34) C(33) -175(1) 0_555 18_1 5_555 55_5 yes
P(1) C(35) C(36) C(37) 178(1) 0_555 18_1 5_555 55_5 yes
P(1) C(35) C(40) C(39) -179(1) 0_555 18_1 5_555 55_5 yes
P(1) C(41) C(42) C(43) -174.0(10) 0_555 18_1 5_555 55_5 yes
P(1) C(41) C(46) C(45) 176.1(9) 0_555 18_1 5_555 55_5 yes
O(1) Rh P(1) C(29) -157.2(5) 0_555 18_1 5_555 55_5 yes
O(1) Rh P(1) C(35) -32.9(4) 0_555 18_1 5_555 55_5 yes
O(1) Rh P(1) C(41) 82.7(5) 0_555 18_1 5_555 55_5 yes
O(1) Rh C(1) C(2) 32.4(8) 0_555 18_1 5_555 55_5 yes
O(1) Rh C(1) C(5) 150.2(7) 0_555 18_1 5_555 55_5 yes
O(1) Rh C(1) C(6) -87(1) 0_555 18_1 5_555 55_5 yes
O(1) Rh C(2) C(1) -154.4(6) 0_555 18_1 5_555 55_5 yes
O(1) Rh C(2) C(3) 89.5(7) 0_555 18_1 5_555 55_5 yes
O(1) Rh C(2) C(7) -27(1) 0_555 18_1 5_555 55_5 yes
O(1) Rh C(3) C(2) -92.4(7) 0_555 18_1 5_555 55_5 yes
O(1) Rh C(3) C(4) 150.0(7) 0_555 18_1 5_555 55_5 yes
O(1) Rh C(3) C(8) 25(1) 0_555 18_1 5_555 55_5 yes
O(1) Rh C(4) C(3) -36.7(8) 0_555 18_1 5_555 55_5 yes
O(1) Rh C(4) C(5) -154.9(7) 0_555 18_1 5_555 55_5 yes
O(1) Rh C(4) C(9) 83(1) 0_555 18_1 5_555 55_5 yes
O(1) Rh C(5) C(1) -64(1) 0_555 18_1 5_555 55_5 yes
O(1) Rh C(5) C(4) 53(1) 0_555 18_1 5_555 55_5 yes
O(1) Rh C(5) C(10) 173(1) 0_555 18_1 5_555 55_5 yes
O(1) Rh C(11) C(12) 179(1) 0_555 18_1 5_555 55_5 yes
O(1) Rh C(11) C(19) -8.4(9) 0_555 18_1 5_555 55_5 yes
O(1) C(20) C(19) C(11) 3(1) 0_555 18_1 5_555 55_5 yes
O(1) C(20) C(21) C(22) -52(1) 0_555 18_1 5_555 55_5 yes
C(1) Rh P(1) C(29) 76.4(5) 0_555 18_1 5_555 55_5 yes
C(1) Rh P(1) C(35) -159.3(5) 0_555 18_1 5_555 55_5 yes
C(1) Rh P(1) C(41) -43.7(5) 0_555 18_1 5_555 55_5 yes
C(1) Rh O(1) C(20) -153.7(8) 0_555 18_1 5_555 55_5 yes
C(1) Rh C(2) C(3) -116.1(9) 0_555 18_1 5_555 55_5 yes
C(1) Rh C(2) C(7) 126(1) 0_555 18_1 5_555 55_5 yes
C(1) Rh C(3) C(2) 37.9(7) 0_555 18_1 5_555 55_5 yes
C(1) Rh C(3) C(4) -79.7(8) 0_555 18_1 5_555 55_5 yes
C(1) Rh C(3) C(8) 156(1) 0_555 18_1 5_555 55_5 yes
C(1) Rh C(4) C(3) 80.6(7) 0_555 18_1 5_555 55_5 yes
C(1) Rh C(4) C(5) -37.6(7) 0_555 18_1 5_555 55_5 yes
C(1) Rh C(4) C(9) -158(1) 0_555 18_1 5_555 55_5 yes
C(1) Rh C(5) C(4) 117(1) 0_555 18_1 5_555 55_5 yes
C(1) Rh C(5) C(10) -121(1) 0_555 18_1 5_555 55_5 yes
C(1) Rh C(11) C(12) -25(1) 0_555 18_1 5_555 55_5 yes
C(1) Rh C(11) C(19) 145.8(9) 0_555 18_1 5_555 55_5 yes
C(1) C(2) Rh C(3) 116.1(9) 0_555 18_1 5_555 55_5 yes
C(1) C(2) Rh C(4) 79.5(7) 0_555 18_1 5_555 55_5 yes
C(1) C(2) Rh C(5) 37.3(7) 0_555 18_1 5_555 55_5 yes
C(1) C(2) Rh C(11) 127.7(8) 0_555 18_1 5_555 55_5 yes
C(1) C(2) C(3) C(4) 0(1) 0_555 18_1 5_555 55_5 yes
C(1) C(2) C(3) C(8) 177(1) 0_555 18_1 5_555 55_5 yes
C(1) C(5) Rh C(2) -37.3(6) 0_555 18_1 5_555 55_5 yes
C(1) C(5) Rh C(3) -80.8(7) 0_555 18_1 5_555 55_5 yes
C(1) C(5) Rh C(4) -117(1) 0_555 18_1 5_555 55_5 yes
C(1) C(5) Rh C(11) -178.7(7) 0_555 18_1 5_555 55_5 yes
C(1) C(5) C(4) C(3) 4(1) 0_555 18_1 5_555 55_5 yes
C(1) C(5) C(4) C(9) -171(1) 0_555 18_1 5_555 55_5 yes
C(2) Rh P(1) C(29) 111.2(6) 0_555 18_1 5_555 55_5 yes
C(2) Rh P(1) C(35) -124.5(5) 0_555 18_1 5_555 55_5 yes
C(2) Rh P(1) C(41) -8.9(6) 0_555 18_1 5_555 55_5 yes
C(2) Rh O(1) C(20) -134.6(8) 0_555 18_1 5_555 55_5 yes
C(2) Rh C(1) C(5) 117.8(10) 0_555 18_1 5_555 55_5 yes
C(2) Rh C(1) C(6) -120(1) 0_555 18_1 5_555 55_5 yes
C(2) Rh C(3) C(4) -117.6(10) 0_555 18_1 5_555 55_5 yes
C(2) Rh C(3) C(8) 118(1) 0_555 18_1 5_555 55_5 yes
C(2) Rh C(4) C(3) 38.2(7) 0_555 18_1 5_555 55_5 yes
C(2) Rh C(4) C(5) -80.0(8) 0_555 18_1 5_555 55_5 yes
C(2) Rh C(4) C(9) 158(1) 0_555 18_1 5_555 55_5 yes
C(2) Rh C(5) C(4) 80.1(7) 0_555 18_1 5_555 55_5 yes
C(2) Rh C(5) C(10) -158(1) 0_555 18_1 5_555 55_5 yes
C(2) Rh C(11) C(12) -98(1) 0_555 18_1 5_555 55_5 yes
C(2) Rh C(11) C(19) 73(1) 0_555 18_1 5_555 55_5 yes
C(2) C(1) Rh C(3) -38.8(6) 0_555 18_1 5_555 55_5 yes
C(2) C(1) Rh C(4) -80.4(7) 0_555 18_1 5_555 55_5 yes
C(2) C(1) Rh C(5) -117.8(10) 0_555 18_1 5_555 55_5 yes
C(2) C(1) Rh C(11) -115(1) 0_555 18_1 5_555 55_5 yes
C(2) C(1) C(5) C(4) -4(1) 0_555 18_1 5_555 55_5 yes
C(2) C(1) C(5) C(10) -169(1) 0_555 18_1 5_555 55_5 yes
C(2) C(3) Rh C(4) 117.6(10) 0_555 18_1 5_555 55_5 yes
C(2) C(3) Rh C(5) 80.4(7) 0_555 18_1 5_555 55_5 yes
C(2) C(3) Rh C(11) -173.0(7) 0_555 18_1 5_555 55_5 yes
C(2) C(3) C(4) C(5) -2(1) 0_555 18_1 5_555 55_5 yes
C(2) C(3) C(4) C(9) 172(1) 0_555 18_1 5_555 55_5 yes
C(3) Rh P(1) C(29) 116(1) 0_555 18_1 5_555 55_5 yes
C(3) Rh P(1) C(35) -119(1) 0_555 18_1 5_555 55_5 yes
C(3) Rh P(1) C(41) -4(1) 0_555 18_1 5_555 55_5 yes
C(3) Rh O(1) C(20) -96.1(8) 0_555 18_1 5_555 55_5 yes
C(3) Rh C(1) C(5) 79.0(8) 0_555 18_1 5_555 55_5 yes
C(3) Rh C(1) C(6) -158(1) 0_555 18_1 5_555 55_5 yes
C(3) Rh C(2) C(7) -117(1) 0_555 18_1 5_555 55_5 yes
C(3) Rh C(4) C(5) -118(1) 0_555 18_1 5_555 55_5 yes
C(3) Rh C(4) C(9) 120(1) 0_555 18_1 5_555 55_5 yes
C(3) Rh C(5) C(4) 36.6(7) 0_555 18_1 5_555 55_5 yes
C(3) Rh C(5) C(10) 157(1) 0_555 18_1 5_555 55_5 yes
C(3) Rh C(11) C(12) -90(1) 0_555 18_1 5_555 55_5 yes
C(3) Rh C(11) C(19) 81.0(9) 0_555 18_1 5_555 55_5 yes
C(3) C(2) Rh C(4) -36.6(7) 0_555 18_1 5_555 55_5 yes
C(3) C(2) Rh C(5) -78.8(7) 0_555 18_1 5_555 55_5 yes
C(3) C(2) Rh C(11) 11(1) 0_555 18_1 5_555 55_5 yes
C(3) C(2) C(1) C(5) 2(1) 0_555 18_1 5_555 55_5 yes
C(3) C(2) C(1) C(6) -171(1) 0_555 18_1 5_555 55_5 yes
C(3) C(4) Rh C(5) 118(1) 0_555 18_1 5_555 55_5 yes
C(3) C(4) Rh C(11) -116.3(7) 0_555 18_1 5_555 55_5 yes
C(3) C(4) C(5) C(10) 169(1) 0_555 18_1 5_555 55_5 yes
C(4) Rh P(1) C(29) 22.2(8) 0_555 18_1 5_555 55_5 yes
C(4) Rh P(1) C(35) 146.5(7) 0_555 18_1 5_555 55_5 yes
C(4) Rh P(1) C(41) -97.9(7) 0_555 18_1 5_555 55_5 yes
C(4) Rh O(1) C(20) -75.1(9) 0_555 18_1 5_555 55_5 yes
C(4) Rh C(1) C(5) 37.4(7) 0_555 18_1 5_555 55_5 yes
C(4) Rh C(1) C(6) 159(1) 0_555 18_1 5_555 55_5 yes
C(4) Rh C(2) C(7) -153(1) 0_555 18_1 5_555 55_5 yes
C(4) Rh C(3) C(8) -124(1) 0_555 18_1 5_555 55_5 yes
C(4) Rh C(5) C(10) 120(1) 0_555 18_1 5_555 55_5 yes
C(4) Rh C(11) C(12) -56(1) 0_555 18_1 5_555 55_5 yes
C(4) Rh C(11) C(19) 115.1(9) 0_555 18_1 5_555 55_5 yes
C(4) C(3) Rh C(5) -37.2(7) 0_555 18_1 5_555 55_5 yes
C(4) C(3) Rh C(11) 69.3(8) 0_555 18_1 5_555 55_5 yes
C(4) C(3) C(2) C(7) -175(1) 0_555 18_1 5_555 55_5 yes
C(4) C(5) Rh C(11) -61.3(8) 0_555 18_1 5_555 55_5 yes
C(4) C(5) C(1) C(6) 169(1) 0_555 18_1 5_555 55_5 yes
C(5) Rh P(1) C(29) 39.1(6) 0_555 18_1 5_555 55_5 yes
C(5) Rh P(1) C(35) 163.4(5) 0_555 18_1 5_555 55_5 yes
C(5) Rh P(1) C(41) -81.0(5) 0_555 18_1 5_555 55_5 yes
C(5) Rh O(1) C(20) -110(1) 0_555 18_1 5_555 55_5 yes
C(5) Rh C(1) C(6) 122(1) 0_555 18_1 5_555 55_5 yes
C(5) Rh C(2) C(7) 163(1) 0_555 18_1 5_555 55_5 yes
C(5) Rh C(3) C(8) -161(1) 0_555 18_1 5_555 55_5 yes
C(5) Rh C(4) C(9) -121(1) 0_555 18_1 5_555 55_5 yes
C(5) Rh C(11) C(12) -24(1) 0_555 18_1 5_555 55_5 yes
C(5) Rh C(11) C(19) 147.4(9) 0_555 18_1 5_555 55_5 yes
C(5) C(1) Rh C(11) 2(1) 0_555 18_1 5_555 55_5 yes
C(5) C(1) C(2) C(7) 177(1) 0_555 18_1 5_555 55_5 yes
C(5) C(4) Rh C(11) 125.6(8) 0_555 18_1 5_555 55_5 yes
C(5) C(4) C(3) C(8) 179(1) 0_555 18_1 5_555 55_5 yes
C(6) C(1) Rh C(11) 124(1) 0_555 18_1 5_555 55_5 yes
C(6) C(1) C(2) C(7) 3(1) 0_555 18_1 5_555 55_5 yes
C(6) C(1) C(5) C(10) 4(1) 0_555 18_1 5_555 55_5 yes
C(7) C(2) Rh C(11) -105(1) 0_555 18_1 5_555 55_5 yes
C(7) C(2) C(3) C(8) 2(1) 0_555 18_1 5_555 55_5 yes
C(8) C(3) Rh C(11) -54(1) 0_555 18_1 5_555 55_5 yes
C(8) C(3) C(4) C(9) -4(1) 0_555 18_1 5_555 55_5 yes
C(9) C(4) Rh C(11) 4(1) 0_555 18_1 5_555 55_5 yes
C(9) C(4) C(5) C(10) -5(1) 0_555 18_1 5_555 55_5 yes
C(10) C(5) Rh C(11) 59(1) 0_555 18_1 5_555 55_5 yes
C(11) Rh P(1) C(29) -77.1(5) 0_555 18_1 5_555 55_5 yes
C(11) Rh P(1) C(35) 47.3(5) 0_555 18_1 5_555 55_5 yes
C(11) Rh P(1) C(41) 162.8(5) 0_555 18_1 5_555 55_5 yes
C(11) Rh O(1) C(20) 10.4(8) 0_555 18_1 5_555 55_5 yes
C(11) C(12) C(13) C(14) -178(1) 0_555 18_1 5_555 55_5 yes
C(11) C(12) C(17) C(16) -179(1) 0_555 18_1 5_555 55_5 yes
C(11) C(19) C(20) C(21) -176(1) 0_555 18_1 5_555 55_5 yes
C(12) C(11) C(19) C(20) 178(1) 0_555 18_1 5_555 55_5 yes
C(12) C(13) C(14) C(15) 0(2) 0_555 18_1 5_555 55_5 yes
C(12) C(17) C(16) C(15) -1(1) 0_555 18_1 5_555 55_5 yes
C(13) C(12) C(11) C(19) -33(1) 0_555 18_1 5_555 55_5 yes
C(13) C(12) C(17) C(16) 1(1) 0_555 18_1 5_555 55_5 yes
C(13) C(14) C(15) C(16) 0(1) 0_555 18_1 5_555 55_5 yes
C(13) C(14) C(15) C(18) -179(1) 0_555 18_1 5_555 55_5 yes
C(14) C(13) C(12) C(17) 0(1) 0_555 18_1 5_555 55_5 yes
C(14) C(15) C(16) C(17) 0(1) 0_555 18_1 5_555 55_5 yes
C(17) C(12) C(11) C(19) 148(1) 0_555 18_1 5_555 55_5 yes
C(17) C(16) C(15) C(18) -178(1) 0_555 18_1 5_555 55_5 yes
C(19) C(20) C(21) C(22) 127(1) 0_555 18_1 5_555 55_5 yes
C(20) C(21) C(22) C(23) 89(1) 0_555 18_1 5_555 55_5 yes
C(20) C(21) C(22) C(27) -85(1) 0_555 18_1 5_555 55_5 yes
C(21) C(22) C(23) C(24) -171(1) 0_555 18_1 5_555 55_5 yes
C(21) C(22) C(27) C(26) 172(1) 0_555 18_1 5_555 55_5 yes
C(22) C(23) C(24) C(25) -3(2) 0_555 18_1 5_555 55_5 yes
C(22) C(27) C(26) C(25) 0(2) 0_555 18_1 5_555 55_5 yes
C(23) C(22) C(27) C(26) -2(2) 0_555 18_1 5_555 55_5 yes
C(23) C(24) C(25) C(26) 2(2) 0_555 18_1 5_555 55_5 yes
C(23) C(24) C(25) C(28) 179(1) 0_555 18_1 5_555 55_5 yes
C(24) C(23) C(22) C(27) 3(2) 0_555 18_1 5_555 55_5 yes
C(24) C(25) C(26) C(27) -1(2) 0_555 18_1 5_555 55_5 yes
C(27) C(26) C(25) C(28) -177(1) 0_555 18_1 5_555 55_5 yes
C(29) P(1) C(35) C(36) 58(1) 0_555 18_1 5_555 55_5 yes
C(29) P(1) C(35) C(40) -124(1) 0_555 18_1 5_555 55_5 yes
C(29) P(1) C(41) C(42) -3(1) 0_555 18_1 5_555 55_5 yes
C(29) P(1) C(41) C(46) -177.6(9) 0_555 18_1 5_555 55_5 yes
C(29) C(30) C(31) C(32) 1(2) 0_555 18_1 5_555 55_5 yes
C(29) C(34) C(33) C(32) -3(2) 0_555 18_1 5_555 55_5 yes
C(30) C(29) P(1) C(35) -176.0(10) 0_555 18_1 5_555 55_5 yes
C(30) C(29) P(1) C(41) 74(1) 0_555 18_1 5_555 55_5 yes
C(30) C(29) C(34) C(33) 2(1) 0_555 18_1 5_555 55_5 yes
C(30) C(31) C(32) C(33) -2(2) 0_555 18_1 5_555 55_5 yes
C(31) C(30) C(29) C(34) -1(2) 0_555 18_1 5_555 55_5 yes
C(31) C(32) C(33) C(34) 3(2) 0_555 18_1 5_555 55_5 yes
C(34) C(29) P(1) C(35) 1(1) 0_555 18_1 5_555 55_5 yes
C(34) C(29) P(1) C(41) -107(1) 0_555 18_1 5_555 55_5 yes
C(35) P(1) C(41) C(42) -113(1) 0_555 18_1 5_555 55_5 yes
C(35) P(1) C(41) C(46) 72.6(10) 0_555 18_1 5_555 55_5 yes
C(35) C(36) C(37) C(38) 0(2) 0_555 18_1 5_555 55_5 yes
C(35) C(40) C(39) C(38) 3(2) 0_555 18_1 5_555 55_5 yes
C(36) C(35) P(1) C(41) 167.5(9) 0_555 18_1 5_555 55_5 yes
C(36) C(35) C(40) C(39) -2(1) 0_555 18_1 5_555 55_5 yes
C(36) C(37) C(38) C(39) 1(2) 0_555 18_1 5_555 55_5 yes
C(37) C(36) C(35) C(40) 0(1) 0_555 18_1 5_555 55_5 yes
C(37) C(38) C(39) C(40) -2(2) 0_555 18_1 5_555 55_5 yes
C(40) C(35) P(1) C(41) -14(1) 0_555 18_1 5_555 55_5 yes
C(41) C(42) C(43) C(44) 0(1) 0_555 18_1 5_555 55_5 yes
C(41) C(46) C(45) C(44) -2(1) 0_555 18_1 5_555 55_5 yes
C(42) C(41) C(46) C(45) 1(1) 0_555 18_1 5_555 55_5 yes
C(42) C(43) C(44) C(45) 0(2) 0_555 18_1 5_555 55_5 yes
C(43) C(42) C(41) C(46) 0(1) 0_555 18_1 5_555 55_5 yes
C(43) C(44) C(45) C(46) 2(2) 0_555 18_1 5_555 55_5 yes
C(43) C(44) C(45) C(46) 2(2) 0_555 18_1 5_555 55_5 yes
